data_1531908
loop_
_publ_author_name
'Mozharivsky, Yu.'
'Pecharsky, A.O.'
'Bud'ko, S.L.'
'Franzen, H.F.'

_publ_section_title
;
 Symmetry-breaking transitions in Sm Cu1+d As2-x Px (d = 0 - 0.2, x = 0 -
 2). Effect of P and additional Cu atoms on crystal structures and
 magnetic properties
;
_journal_name_full 'Zeitschrift fuer Anorganische und Allgemeine Chemie'
_journal_page_first 1619
_journal_page_last 1630
_journal_volume 628
_journal_year 2002
_chemical_formula_sum 'As0.85 Cu1.07 P1.15 Sm'
_chemical_name_systematic 'Sm Cu1.07 (As0.85 P1.15)'
_space_group_IT_number 59
_symmetry_space_group_name_Hall '-P 2ab 2a'
_symmetry_space_group_name_H-M 'P m m n :2'
_cell_angle_alpha 90
_cell_angle_beta 90
_cell_angle_gamma 90
_cell_formula_units_Z 2
_cell_length_a 3.859
_cell_length_b 3.862
_cell_length_c 9.852
_cell_volume 146.829
_citation_journal_id_ASTM ZAACAB
_cod_data_source_file Mozharivsky_ZAACAB_2002_1009.cif
_cod_data_source_block As0.85Cu1.07P1.15Sm1
_cod_original_cell_volume 146.8289
_cod_original_formula_sum 'As0.85 Cu1.07 P1.15 Sm1'
_cod_database_code 1531908

loop_
_symmetry_equiv_pos_as_xyz
x,y,z
-x+1/2,-y+1/2,z
x+1/2,-y,-z
-x,y+1/2,-z
-x,-y,-z
x-1/2,y-1/2,-z
-x-1/2,y,z
x,-y-1/2,z

loop_
_atom_site_label
_atom_site_type_symbol
_atom_site_fract_x
_atom_site_fract_y
_atom_site_fract_z
_atom_site_occupancy
_atom_site_U_iso_or_equiv
As1 As 0.25 0.25 0.65256 0.181 0.0
Sm1 Sm 0.25 0.25 0.24159 1 0.0
As2 As 0.25 0.75 0.0002 0.672 0.0
Cu1 Cu 0.25 0.75 0.49952 1 0.0
P2 P 0.25 0.75 0.0002 0.328 0.0
Cu2 Cu 0.25 0.25 0.8964 0.074 0.0
P1 P 0.25 0.25 0.65256 0.819 0.0
